data_7701177
loop_
_publ_author_name
'Dankhoff, Katja'
'Gold, Madeleine'
'Kober, Luisa'
'Schmitt, Florian'
'Pfeifer, Lena'
'D\"urrmann, Andreas'
'Kostrhunova, Hana'
'Rothemund, Matthias'
'Brabec, Viktor'
'Schobert, Rainer'
'Weber, Birgit'

_publ_section_title
;
 Copper(ii) complexes with tridentate Schiff base-like ligands: solid
 state and solution structures and anticancer activity.
;
_journal_issue 40
_journal_name_full 'Dalton transactions (Cambridge, England : 2003)'
_journal_page_first 15220
_journal_page_last 15230
_journal_paper_doi 10.1039/c9dt02571e
_journal_volume 48
_journal_year 2019
_chemical_formula_moiety 'C36 H34 Br2 Cu2 N4 O6'
_chemical_formula_sum 'C36 H34 Br2 Cu2 N4 O6'
_chemical_formula_weight 905.57
_chemical_name_common '[CuL30fBr]'
_space_group_crystal_system monoclinic
_space_group_IT_number 14
_space_group_name_Hall '-P 2yn'
_space_group_name_H-M_alt 'P 1 21/n 1'
_symmetry_space_group_name_Hall '-P 2yn'
_symmetry_space_group_name_H-M 'P 1 21/n 1'
_atom_sites_solution_hydrogens geom
_atom_sites_solution_primary direct
_atom_sites_solution_secondary difmap
_audit_creation_date 2017-07-27
_audit_creation_method SHELXL-2014/7
_audit_update_record
;
2017-08-03 deposited with the CCDC.    2019-09-18 downloaded from the CCDC.
;
_cell_angle_alpha 90
_cell_angle_beta 100.791(5)
_cell_angle_gamma 90
_cell_formula_units_Z 2
_cell_length_a 10.5383(6)
_cell_length_b 9.5476(5)
_cell_length_c 17.4636(12)
_cell_measurement_reflns_used 13861
_cell_measurement_temperature 133(2)
_cell_measurement_theta_max 28.47
_cell_measurement_theta_min 2.11
_cell_volume 1726.04(18)
_computing_cell_refinement X-AREA-STOE
_computing_data_collection X-AREA-STOE
_computing_data_reduction X-AREA-STOE
_computing_molecular_graphics ORTEP-III
_computing_publication_material PLATON
_computing_structure_refinement 'SHELXL-2014 (Sheldrick, 2014)'
_computing_structure_solution SIR97
_diffrn_ambient_temperature 133(2)
_diffrn_detector_area_resol_mean 9
_diffrn_measured_fraction_theta_full 0.994
_diffrn_measured_fraction_theta_max 0.949
_diffrn_measurement_device_type STOE-STADIVARI
_diffrn_measurement_method omega-scan
_diffrn_radiation_type MoK\a
_diffrn_radiation_wavelength 0.71073
_diffrn_reflns_av_R_equivalents 0.1860
_diffrn_reflns_av_unetI/netI 0.1080
_diffrn_reflns_Laue_measured_fraction_full 0.994
_diffrn_reflns_Laue_measured_fraction_max 0.949
_diffrn_reflns_limit_h_max 14
_diffrn_reflns_limit_h_min -13
_diffrn_reflns_limit_k_max 8
_diffrn_reflns_limit_k_min -12
_diffrn_reflns_limit_l_max 23
_diffrn_reflns_limit_l_min -23
_diffrn_reflns_number 16911
_diffrn_reflns_point_group_measured_fraction_full 0.994
_diffrn_reflns_point_group_measured_fraction_max 0.949
_diffrn_reflns_theta_full 25.242
_diffrn_reflns_theta_max 28.494
_diffrn_reflns_theta_min 2.099
_diffrn_source 'fine-focus sealed tube'
_exptl_absorpt_coefficient_mu 3.600
_exptl_absorpt_correction_type none
_exptl_crystal_colour green
_exptl_crystal_density_diffrn 1.742
_exptl_crystal_density_method 'not measured'
_exptl_crystal_description block
_exptl_crystal_F_000 908
_exptl_crystal_size_max 0.104
_exptl_crystal_size_mid 0.097
_exptl_crystal_size_min 0.093
_refine_diff_density_max 1.153
_refine_diff_density_min -1.340
_refine_diff_density_rms 0.178
_refine_ls_extinction_method none
_refine_ls_goodness_of_fit_ref 1.011
_refine_ls_hydrogen_treatment constr
_refine_ls_matrix_type full
_refine_ls_number_parameters 226
_refine_ls_number_reflns 4145
_refine_ls_number_restraints 0
_refine_ls_restrained_S_all 1.011
_refine_ls_R_factor_all 0.1115
_refine_ls_R_factor_gt 0.0733
_refine_ls_shift/su_max 0.000
_refine_ls_shift/su_mean 0.000
_refine_ls_structure_factor_coef Fsqd
_refine_ls_weighting_details 'w=1/[\s^2^(Fo^2^)+(0.1351P)^2^] where P=(Fo^2^+2Fc^2^)/3'
_refine_ls_weighting_scheme calc
_refine_ls_wR_factor_gt 0.1886
_refine_ls_wR_factor_ref 0.2261
_reflns_number_gt 2693
_reflns_number_total 4145
_reflns_threshold_expression 'I > 2\s(I)'
_cod_data_source_file c9dt02571e2.cif
_cod_data_source_block cl113
_cod_depositor_comments 'Adding full bibliography for 7701175--7701183.cif.'
_cod_database_code 7701177
_shelx_space_group_comment
;
The symmetry employed for this shelxl refinement is uniquely defined
by the following loop, which should always be used as a source of
symmetry information in preference to the above space-group names.
They are only intended as comments.
;

loop_
_space_group_symop_operation_xyz
'x, y, z'
'-x+1/2, y+1/2, -z+1/2'
'-x, -y, -z'
'x-1/2, -y-1/2, z-1/2'

loop_
_atom_site_label
_atom_site_type_symbol
_atom_site_fract_x
_atom_site_fract_y
_atom_site_fract_z
_atom_site_U_iso_or_equiv
_atom_site_adp_type
_atom_site_occupancy
_atom_site_site_symmetry_order
_atom_site_calc_flag
_atom_site_refinement_flags_posn
_atom_site_refinement_flags_adp
C1 C 0.3570(7) 0.2284(7) 0.5345(5) 0.0504(18) Uani 1 1 d . .
H1 H 0.3090 0.2992 0.5036 0.061 Uiso 1 1 calc R U
C2 C 0.2950(7) 0.1384(7) 0.5768(5) 0.0515(18) Uani 1 1 d . .
H2 H 0.2044 0.1463 0.5743 0.062 Uiso 1 1 calc R U
C3 C 0.3639(8) 0.0367(8) 0.6229(6) 0.059(2) Uani 1 1 d . .
H3 H 0.3217 -0.0240 0.6532 0.070 Uiso 1 1 calc R U
C4 C 0.4951(8) 0.0238(7) 0.6245(5) 0.0480(16) Uani 1 1 d . .
H4 H 0.5441 -0.0465 0.6552 0.058 Uiso 1 1 calc R U
C5 C 0.5526(7) 0.1143(6) 0.5809(4) 0.0405(14) Uani 1 1 d . .
C6 C 0.6960(7) 0.1121(7) 0.5814(5) 0.0480(17) Uani 1 1 d . .
H6A H 0.7438 0.1410 0.6333 0.058 Uiso 1 1 calc R U
H6B H 0.7233 0.0159 0.5708 0.058 Uiso 1 1 calc R U
C7 C 0.8271(6) 0.1830(7) 0.4910(5) 0.0433(16) Uani 1 1 d . .
H7 H 0.8776 0.1028 0.5085 0.052 Uiso 1 1 calc R U
C8 C 0.8679(6) 0.2644(6) 0.4346(5) 0.0419(15) Uani 1 1 d . .
C9 C 0.8163(6) 0.4006(6) 0.4140(4) 0.0362(13) Uani 1 1 d . .
C10 C 0.8807(6) 0.5031(6) 0.3706(4) 0.0397(14) Uani 1 1 d . .
C11 C 1.0160(6) 0.5158(7) 0.3834(5) 0.0421(15) Uani 1 1 d . .
H11 H 1.0688 0.4561 0.4196 0.051 Uiso 1 1 calc R U
C12 C 1.0722(6) 0.6168(7) 0.3425(5) 0.0448(16) Uani 1 1 d . .
H12 H 1.1636 0.6233 0.3492 0.054 Uiso 1 1 calc R U
C13 C 0.9958(7) 0.7069(7) 0.2925(5) 0.0494(17) Uani 1 1 d . .
H13 H 1.0348 0.7760 0.2654 0.059 Uiso 1 1 calc R U
C14 C 0.8616(7) 0.6979(7) 0.2811(5) 0.0502(17) Uani 1 1 d . .
H14 H 0.8091 0.7614 0.2472 0.060 Uiso 1 1 calc R U
C15 C 0.8056(6) 0.5949(7) 0.3200(4) 0.0442(16) Uani 1 1 d . .
H15 H 0.7142 0.5873 0.3117 0.053 Uiso 1 1 calc R U
C16 C 0.9614(6) 0.1957(6) 0.3934(5) 0.0447(17) Uani 1 1 d . .
C17 C 1.0341(7) 0.1632(7) 0.2732(6) 0.054(2) Uani 1 1 d . .
H17A H 0.9971 0.1745 0.2171 0.065 Uiso 1 1 calc R U
H17B H 1.0384 0.0618 0.2852 0.065 Uiso 1 1 calc R U
C18 C 1.1681(7) 0.2241(8) 0.2901(6) 0.0557(19) Uani 1 1 d . .
H18A H 1.1643 0.3237 0.2763 0.084 Uiso 1 1 calc R U
H18B H 1.2228 0.1746 0.2593 0.084 Uiso 1 1 calc R U
H18C H 1.2045 0.2136 0.3457 0.084 Uiso 1 1 calc R U
Br1 Br 0.41674(6) 0.45429(7) 0.39350(5) 0.0487(3) Uani 1 1 d . .
Cu1 Cu 0.59287(7) 0.34315(7) 0.48281(6) 0.0410(3) Uani 1 1 d . .
N1 N 0.4861(5) 0.2174(5) 0.5364(4) 0.0416(13) Uani 1 1 d . .
N2 N 0.7251(5) 0.2059(5) 0.5229(4) 0.0420(13) Uani 1 1 d . .
O1 O 0.7158(4) 0.4469(4) 0.4372(3) 0.0440(11) Uani 1 1 d . .
O2 O 1.0362(5) 0.1043(5) 0.4239(4) 0.0625(16) Uani 1 1 d . .
O3 O 0.9509(4) 0.2321(5) 0.3195(3) 0.0441(11) Uani 1 1 d . .

loop_
_atom_site_aniso_label
_atom_site_aniso_U_11
_atom_site_aniso_U_22
_atom_site_aniso_U_33
_atom_site_aniso_U_23
_atom_site_aniso_U_13
_atom_site_aniso_U_12
C1 0.042(3) 0.030(3) 0.085(6) -0.005(3) 0.025(4) -0.003(3)
C2 0.042(3) 0.043(4) 0.072(5) -0.004(3) 0.015(3) -0.010(3)
C3 0.060(5) 0.041(4) 0.080(6) 0.002(3) 0.025(4) -0.018(3)
C4 0.053(4) 0.036(3) 0.058(5) 0.004(3) 0.018(3) -0.001(3)
C5 0.044(3) 0.028(3) 0.050(4) -0.003(3) 0.012(3) 0.000(2)
C6 0.041(3) 0.026(3) 0.082(5) 0.002(3) 0.026(3) 0.001(2)
C7 0.031(3) 0.031(3) 0.070(5) 0.000(3) 0.015(3) 0.003(2)
C8 0.031(3) 0.026(3) 0.072(5) 0.002(3) 0.016(3) 0.006(2)
C9 0.029(3) 0.029(3) 0.051(4) 0.001(2) 0.009(3) 0.002(2)
C10 0.032(3) 0.027(3) 0.062(4) -0.002(3) 0.013(3) 0.000(2)
C11 0.031(3) 0.035(3) 0.060(5) 0.004(3) 0.010(3) -0.002(2)
C12 0.034(3) 0.038(3) 0.065(5) -0.002(3) 0.017(3) -0.004(2)
C13 0.050(4) 0.034(3) 0.070(5) 0.001(3) 0.026(4) -0.004(3)
C14 0.047(4) 0.039(3) 0.067(5) 0.008(3) 0.018(3) 0.003(3)
C15 0.033(3) 0.038(3) 0.063(5) -0.002(3) 0.011(3) 0.004(2)
C16 0.032(3) 0.028(3) 0.078(6) 0.002(3) 0.021(3) -0.001(2)
C17 0.038(3) 0.040(3) 0.088(6) -0.010(3) 0.023(4) -0.001(3)
C18 0.041(4) 0.051(4) 0.078(6) -0.007(4) 0.021(4) -0.002(3)
Br1 0.0359(4) 0.0373(4) 0.0747(6) 0.0020(3) 0.0149(3) 0.0014(2)
Cu1 0.0304(4) 0.0250(4) 0.0715(6) 0.0025(3) 0.0194(4) 0.0034(3)
N1 0.038(3) 0.030(2) 0.060(4) -0.004(2) 0.018(3) 0.002(2)
N2 0.032(2) 0.025(2) 0.070(4) 0.002(2) 0.014(3) 0.0034(19)
O1 0.037(2) 0.029(2) 0.070(3) 0.0008(19) 0.022(2) 0.0048(17)
O2 0.049(3) 0.042(3) 0.106(5) 0.020(3) 0.038(3) 0.020(2)
O3 0.036(2) 0.036(2) 0.065(3) -0.006(2) 0.021(2) 0.0020(18)

loop_
_atom_type_symbol
_atom_type_description
_atom_type_scat_dispersion_real
_atom_type_scat_dispersion_imag
_atom_type_scat_source
C C 0.0033 0.0016 'International Tables Vol C Tables 4.2.6.8 and 6.1.1.4'
H H 0.0000 0.0000 'International Tables Vol C Tables 4.2.6.8 and 6.1.1.4'
Br Br -0.2901 2.4595 'International Tables Vol C Tables 4.2.6.8 and 6.1.1.4'
Cu Cu 0.3201 1.2651 'International Tables Vol C Tables 4.2.6.8 and 6.1.1.4'
N N 0.0061 0.0033 'International Tables Vol C Tables 4.2.6.8 and 6.1.1.4'
O O 0.0106 0.0060 'International Tables Vol C Tables 4.2.6.8 and 6.1.1.4'

loop_
_geom_angle_atom_site_label_1
_geom_angle_atom_site_label_2
_geom_angle_atom_site_label_3
_geom_angle
_geom_angle_site_symmetry_3
N1 C1 C2 120.9(7) .
N1 C1 H1 119.6 .
C2 C1 H1 119.6 .
C1 C2 C3 120.1(7) .
C1 C2 H2 119.9 .
C3 C2 H2 119.9 .
C2 C3 C4 119.4(7) .
C2 C3 H3 120.3 .
C4 C3 H3 120.3 .
C5 C4 C3 118.6(7) .
C5 C4 H4 120.7 .
C3 C4 H4 120.7 .
N1 C5 C4 122.6(6) .
N1 C5 C6 114.9(6) .
C4 C5 C6 122.5(6) .
N2 C6 C5 109.6(6) .
N2 C6 H6A 109.8 .
C5 C6 H6A 109.8 .
N2 C6 H6B 109.8 .
C5 C6 H6B 109.8 .
H6A C6 H6B 108.2 .
N2 C7 C8 126.5(6) .
N2 C7 H7 116.8 .
C8 C7 H7 116.8 .
C7 C8 C9 122.3(5) .
C7 C8 C16 114.9(5) .
C9 C8 C16 122.6(6) .
O1 C9 C8 122.1(6) .
O1 C9 C10 114.9(5) .
C8 C9 C10 122.8(5) .
C15 C10 C11 119.3(6) .
C15 C10 C9 118.9(6) .
C11 C10 C9 121.6(6) .
C12 C11 C10 119.5(6) .
C12 C11 H11 120.2 .
C10 C11 H11 120.2 .
C13 C12 C11 120.2(6) .
C13 C12 H12 119.9 .
C11 C12 H12 119.9 .
C12 C13 C14 120.7(6) .
C12 C13 H13 119.6 .
C14 C13 H13 119.6 .
C15 C14 C13 119.1(7) .
C15 C14 H14 120.4 .
C13 C14 H14 120.4 .
C10 C15 C14 121.1(6) .
C10 C15 H15 119.5 .
C14 C15 H15 119.5 .
O2 C16 O3 122.7(6) .
O2 C16 C8 122.4(7) .
O3 C16 C8 114.7(6) .
O3 C17 C18 110.9(6) .
O3 C17 H17A 109.4 .
C18 C17 H17A 109.4 .
O3 C17 H17B 109.5 .
C18 C17 H17B 109.4 .
H17A C17 H17B 108.0 .
C17 C18 H18A 109.5 .
C17 C18 H18B 109.5 .
H18A C18 H18B 109.5 .
C17 C18 H18C 109.5 .
H18A C18 H18C 109.5 .
H18B C18 H18C 109.5 .
Cu1 Br1 Cu1 86.70(3) 3_666
O1 Cu1 N2 90.2(2) .
O1 Cu1 N1 171.8(2) .
N2 Cu1 N1 81.6(2) .
O1 Cu1 Br1 90.13(15) .
N2 Cu1 Br1 159.02(19) .
N1 Cu1 Br1 97.67(17) .
O1 Cu1 Br1 94.87(15) 3_666
N2 Cu1 Br1 107.57(19) 3_666
N1 Cu1 Br1 87.17(16) 3_666
Br1 Cu1 Br1 93.30(3) 3_666
C1 N1 C5 118.4(6) .
C1 N1 Cu1 126.3(5) .
C5 N1 Cu1 115.2(4) .
C7 N2 C6 119.9(5) .
C7 N2 Cu1 123.0(5) .
C6 N2 Cu1 116.3(4) .
C9 O1 Cu1 128.0(4) .
C16 O3 C17 118.3(6) .

loop_
_geom_bond_atom_site_label_1
_geom_bond_atom_site_label_2
_geom_bond_distance
_geom_bond_site_symmetry_2
C1 N1 1.358(8) .
C1 C2 1.376(10) .
C1 H1 0.9500 .
C2 C3 1.377(12) .
C2 H2 0.9500 .
C3 C4 1.383(11) .
C3 H3 0.9500 .
C4 C5 1.366(10) .
C4 H4 0.9500 .
C5 N1 1.364(9) .
C5 C6 1.509(9) .
C6 N2 1.433(9) .
C6 H6A 0.9900 .
C6 H6B 0.9900 .
C7 N2 1.319(8) .
C7 C8 1.385(10) .
C7 H7 0.9500 .
C8 C9 1.430(8) .
C8 C16 1.478(9) .
C9 O1 1.282(7) .
C9 C10 1.479(9) .
C10 C15 1.383(10) .
C10 C11 1.407(8) .
C11 C12 1.397(9) .
C11 H11 0.9500 .
C12 C13 1.374(11) .
C12 H12 0.9500 .
C13 C14 1.393(10) .
C13 H13 0.9500 .
C14 C15 1.388(10) .
C14 H14 0.9500 .
C15 H15 0.9500 .
C16 O2 1.229(8) .
C16 O3 1.321(9) .
C17 O3 1.456(8) .
C17 C18 1.504(10) .
C17 H17A 0.9900 .
C17 H17B 0.9900 .
C18 H18A 0.9800 .
C18 H18B 0.9800 .
C18 H18C 0.9800 .
Br1 Cu1 2.4330(11) .
Br1 Cu1 2.9150(12) 3_666
Cu1 O1 1.918(5) .
Cu1 N2 1.945(5) .
Cu1 N1 1.995(5) .
Cu1 Br1 2.9151(12) 3_666

loop_
_geom_torsion_atom_site_label_1
_geom_torsion_atom_site_label_2
_geom_torsion_atom_site_label_3
_geom_torsion_atom_site_label_4
_geom_torsion
N1 C1 C2 C3 1.1(12)
C1 C2 C3 C4 -1.7(12)
C2 C3 C4 C5 0.9(12)
C3 C4 C5 N1 0.5(11)
C3 C4 C5 C6 177.5(7)
N1 C5 C6 N2 -10.2(9)
C4 C5 C6 N2 172.6(7)
N2 C7 C8 C9 12.2(12)
N2 C7 C8 C16 -163.5(7)
C7 C8 C9 O1 -11.3(11)
C16 C8 C9 O1 164.2(7)
C7 C8 C9 C10 163.2(7)
C16 C8 C9 C10 -21.4(10)
O1 C9 C10 C15 -37.7(9)
C8 C9 C10 C15 147.5(7)
O1 C9 C10 C11 137.8(7)
C8 C9 C10 C11 -37.0(10)
C15 C10 C11 C12 -2.7(10)
C9 C10 C11 C12 -178.2(7)
C10 C11 C12 C13 2.7(11)
C11 C12 C13 C14 -0.8(12)
C12 C13 C14 C15 -1.1(12)
C11 C10 C15 C14 0.8(11)
C9 C10 C15 C14 176.5(7)
C13 C14 C15 C10 1.1(12)
C7 C8 C16 O2 -28.3(10)
C9 C8 C16 O2 155.9(7)
C7 C8 C16 O3 146.4(6)
C9 C8 C16 O3 -29.3(9)
C2 C1 N1 C5 0.4(11)
C2 C1 N1 Cu1 -177.2(6)
C4 C5 N1 C1 -1.2(10)
C6 C5 N1 C1 -178.4(6)
C4 C5 N1 Cu1 176.7(6)
C6 C5 N1 Cu1 -0.6(8)
C8 C7 N2 C6 -179.5(7)
C8 C7 N2 Cu1 11.3(11)
C5 C6 N2 C7 -153.0(6)
C5 C6 N2 Cu1 16.9(8)
C8 C9 O1 Cu1 -14.0(10)
C10 C9 O1 Cu1 171.1(5)
O2 C16 O3 C17 -1.7(9)
C8 C16 O3 C17 -176.4(5)
C18 C17 O3 C16 -78.6(8)
